data_1549720
loop_
_publ_author_name
'Rasheeda, Kedila'
'Samshuddin, Seranthimata'
'Swathi, Phadke N.'
'Alva, Vijaya D. P.'
'Mague, Joel T.'
'Ramli, Youssef'

_publ_section_title
;
 2-(4-Hydroxyphenyl)-4,6-dimethyl-2,3-dihydropyrimidin-1-ium acetate
;
_journal_coeditor_code VM4037
_journal_issue 7
_journal_name_full IUCrData
_journal_page_first x181046
_journal_paper_doi 10.1107/S2414314618010465
_journal_volume 3
_journal_year 2018
_chemical_formula_iupac 'C12 H15 N2 O +, C2 H3 O2 -'
_chemical_formula_moiety 'C12 H15 N2 O +, C2 H3 O2 -'
_chemical_formula_sum 'C14 H18 N2 O3'
_chemical_formula_weight 262.30
_chemical_name_systematic
;
2-(4-Hydroxyphenyl)-4,6-dimethyl-2,3-dihydropyrimidin-1-ium acetate
;
_space_group_crystal_system orthorhombic
_space_group_IT_number 33
_space_group_name_Hall 'P 2c -2n'
_space_group_name_H-M_alt 'P n a 21'
_symmetry_space_group_name_Hall 'P 2c -2n'
_symmetry_space_group_name_H-M 'P n a 21'
_atom_sites_solution_hydrogens mixed
_atom_sites_solution_primary direct
_atom_sites_solution_secondary difmap
_audit_creation_method SHELXL-2018/1
_cell_angle_alpha 90
_cell_angle_beta 90
_cell_angle_gamma 90
_cell_formula_units_Z 4
_cell_length_a 12.2836(4)
_cell_length_b 14.5343(5)
_cell_length_c 7.8596(3)
_cell_measurement_reflns_used 9919
_cell_measurement_temperature 296(2)
_cell_measurement_theta_max 72.516
_cell_measurement_theta_min 3.040
_cell_volume 1403.20(9)
_computing_cell_refinement
;
<i>SAINT</i> (Bruker, 2016)
;
_computing_data_collection
;
<i>APEX3</i> (Bruker, 2016)
;
_computing_data_reduction
;
<i>SAINT</i> (Bruker, 2016)
;
_computing_molecular_graphics
;
<i>Mercury</i> (Macrae <i>et al.</i>, 2008)
;
_computing_publication_material
;
<i>SHELXTL</i> (Sheldrick, 2008)
;
_computing_structure_refinement
;
<i>SHELXL2018</i> (Sheldrick, 2015<i>b</i>)
;
_computing_structure_solution
;
<i>SHELXT</i> (Sheldrick, 2015<i>a</i>)
;
_diffrn_ambient_temperature 296(2)
_diffrn_measured_fraction_theta_full 0.997
_diffrn_measured_fraction_theta_max 0.996
_diffrn_measurement_device_type 'Bruker D8 VENTURE PHOTON 100 CMOS'
_diffrn_measurement_method '\w scans'
_diffrn_radiation_monochromator mirror
_diffrn_radiation_type CuK\a
_diffrn_radiation_wavelength 1.54178
_diffrn_reflns_av_R_equivalents 0.0421
_diffrn_reflns_limit_h_max 15
_diffrn_reflns_limit_h_min -14
_diffrn_reflns_limit_k_max 14
_diffrn_reflns_limit_k_min -17
_diffrn_reflns_limit_l_max 9
_diffrn_reflns_limit_l_min -9
_diffrn_reflns_number 9762
_diffrn_reflns_theta_full 72.400
_diffrn_reflns_theta_max 72.435
_diffrn_reflns_theta_min 4.713
_exptl_absorpt_coefficient_mu 0.721
_exptl_absorpt_correction_T_max 0.95
_exptl_absorpt_correction_T_min 0.79
_exptl_absorpt_correction_type multi-scan
_exptl_absorpt_process_details
;
(<i>SADABS</i>; Krause <i>et al.</i>, 2015)
;
_exptl_crystal_colour amber
_exptl_crystal_density_diffrn 1.242
_exptl_crystal_density_method 'not measured'
_exptl_crystal_description plate
_exptl_crystal_F_000 560
_exptl_crystal_size_max 0.346
_exptl_crystal_size_mid 0.241
_exptl_crystal_size_min 0.064
_refine_diff_density_max 0.155
_refine_diff_density_min -0.147
_refine_ls_abs_structure_details
;
Flack <i>x</i> determined using 1136 quotients
[(<i>I</i>^+^)-(<i>I</i>^-^)]/[(<i>I</i>^+^)+(<i>I</i>^-^)]
(Parsons <i>et al.</i>, 2013)
;
_refine_ls_abs_structure_Flack 0.03(8)
_refine_ls_extinction_coef 0.044(3)
_refine_ls_extinction_expression Fc^*^=kFc[1+0.001xFc^2^\l^3^/sin(2\q)]^-1/4^
_refine_ls_extinction_method
;
<i>SHELXL2018</i> (Sheldrick, 2015<i>b</i>)
;
_refine_ls_goodness_of_fit_ref 1.080
_refine_ls_hydrogen_treatment constr
_refine_ls_matrix_type full
_refine_ls_number_parameters 176
_refine_ls_number_reflns 2702
_refine_ls_number_restraints 1
_refine_ls_restrained_S_all 1.080
_refine_ls_R_factor_all 0.0361
_refine_ls_R_factor_gt 0.0346
_refine_ls_shift/su_max 0.000
_refine_ls_shift/su_mean 0.000
_refine_ls_structure_factor_coef Fsqd
_refine_ls_weighting_details 'w=1/[\s^2^(Fo^2^)+(0.0477P)^2^+0.1696P] where P=(Fo^2^+2Fc^2^)/3'
_refine_ls_weighting_scheme calc
_refine_ls_wR_factor_gt 0.0905
_refine_ls_wR_factor_ref 0.0929
_reflns_number_gt 2611
_reflns_number_total 2702
_reflns_threshold_expression 'I > 2\s(I)'
_cod_data_source_file vm4037sup1.cif
_cod_data_source_block I
_cod_database_code 1549720
_shelx_space_group_comment
;
The symmetry employed for this shelxl refinement is uniquely defined
by the following loop, which should always be used as a source of
symmetry information in preference to the above space-group names.
They are only intended as comments.
;
_shelx_estimated_absorpt_t_min 0.789
_shelx_estimated_absorpt_t_max 0.955

loop_
_space_group_symop_operation_xyz
'x, y, z'
'-x, -y, z+1/2'
'x+1/2, -y+1/2, z'
'-x+1/2, y+1/2, z+1/2'

loop_
_atom_site_type_symbol
_atom_site_label
_atom_site_fract_x
_atom_site_fract_y
_atom_site_fract_z
_atom_site_U_iso_or_equiv
_atom_site_adp_type
_atom_site_calc_flag
_atom_site_occupancy
O O1 0.27724(14) 0.75133(12) 0.7694(2) 0.0546(4) Uani d 1
H H1B 0.217782 0.722953 0.798867 0.082 Uiso d 1
N N1 0.36392(14) 0.57083(11) 0.0439(2) 0.0420(4) Uani d 1
H H1 0.298478 0.563493 -0.008622 0.050 Uiso d 1
N N2 0.51651(14) 0.66729(12) 0.0645(2) 0.0420(4) Uani d 1
H H2 0.545084 0.721104 0.025708 0.050 Uiso d 1
C C1 0.39948(16) 0.66268(13) 0.0918(3) 0.0390(4) Uani d 1
H H1A 0.364086 0.707373 0.016533 0.047 Uiso calc 1
C C2 0.42312(18) 0.49979(14) 0.0923(3) 0.0433(5) Uani d 1
C C3 0.52904(18) 0.51327(15) 0.1474(3) 0.0462(5) Uani d 1
H H3 0.565920 0.467961 0.207922 0.055 Uiso calc 1
C C4 0.57816(17) 0.59665(16) 0.1094(3) 0.0434(5) Uani d 1
C C5 0.3741(2) 0.40638(17) 0.0759(4) 0.0654(7) Uani d 1
H H5A 0.300785 0.411806 0.034710 0.098 Uiso calc 1
H H5B 0.373633 0.376778 0.185129 0.098 Uiso calc 1
H H5C 0.416204 0.370418 -0.002539 0.098 Uiso calc 1
C C6 0.69929(19) 0.6085(2) 0.1048(4) 0.0627(7) Uani d 1
H H6A 0.723330 0.611386 -0.011310 0.094 Uiso calc 1
H H6B 0.733401 0.557281 0.160521 0.094 Uiso calc 1
H H6C 0.718748 0.664425 0.162220 0.094 Uiso calc 1
C C7 0.36783(16) 0.68454(13) 0.2754(3) 0.0378(4) Uani d 1
C C8 0.42471(19) 0.74749(17) 0.3707(3) 0.0520(5) Uani d 1
H H8 0.485363 0.776132 0.323659 0.062 Uiso calc 1
C C9 0.3937(2) 0.76929(18) 0.5356(3) 0.0594(7) Uani d 1
H H9 0.433786 0.811862 0.597828 0.071 Uiso calc 1
C C10 0.30388(18) 0.72830(14) 0.6075(3) 0.0428(5) Uani d 1
C C11 0.2443(2) 0.66604(16) 0.5124(3) 0.0523(6) Uani d 1
H H11 0.182600 0.638735 0.558644 0.063 Uiso calc 1
C C12 0.2766(2) 0.64423(17) 0.3479(3) 0.0519(6) Uani d 1
H H12 0.236315 0.601912 0.285269 0.062 Uiso calc 1
O O2 0.33630(14) 0.03653(13) 0.4068(4) 0.0796(7) Uani d 1
O O3 0.39509(17) 0.17870(13) 0.4094(3) 0.0729(6) Uani d 1
C C13 0.4095(2) 0.09335(17) 0.4226(3) 0.0529(5) Uani d 1
C C14 0.5234(3) 0.0608(3) 0.4529(7) 0.0972(13) Uani d 1
H H14A 0.573848 0.106519 0.413293 0.146 Uiso calc 1
H H14B 0.535285 0.004326 0.392359 0.146 Uiso calc 1
H H14C 0.534262 0.050737 0.572402 0.146 Uiso calc 1

loop_
_atom_site_aniso_label
_atom_site_aniso_U_11
_atom_site_aniso_U_22
_atom_site_aniso_U_33
_atom_site_aniso_U_12
_atom_site_aniso_U_13
_atom_site_aniso_U_23
O1 0.0600(10) 0.0655(10) 0.0384(8) 0.0097(8) 0.0013(7) -0.0062(7)
N1 0.0390(9) 0.0462(9) 0.0406(9) 0.0000(7) 0.0013(7) -0.0045(7)
N2 0.0417(9) 0.0411(8) 0.0432(9) -0.0018(7) 0.0082(8) 0.0061(7)
C1 0.0404(10) 0.0396(9) 0.0370(9) 0.0037(8) 0.0009(8) 0.0027(8)
C2 0.0484(11) 0.0427(10) 0.0387(10) -0.0018(9) 0.0100(9) -0.0010(8)
C3 0.0478(12) 0.0442(11) 0.0467(11) 0.0080(9) 0.0029(9) 0.0104(9)
C4 0.0389(10) 0.0543(11) 0.0371(9) 0.0017(9) 0.0046(9) 0.0048(8)
C5 0.0803(18) 0.0455(12) 0.0705(17) -0.0120(12) 0.0148(15) -0.0064(12)
C6 0.0378(11) 0.0830(17) 0.0674(15) 0.0003(11) 0.0060(11) 0.0124(14)
C7 0.0367(9) 0.0366(8) 0.0401(10) 0.0066(7) 0.0015(8) 0.0008(8)
C8 0.0480(12) 0.0565(12) 0.0514(12) -0.0106(10) 0.0064(10) -0.0084(11)
C9 0.0567(14) 0.0671(15) 0.0545(14) -0.0102(12) 0.0038(11) -0.0207(12)
C10 0.0481(11) 0.0443(10) 0.0362(10) 0.0132(9) -0.0017(9) -0.0005(8)
C11 0.0503(12) 0.0588(12) 0.0478(13) -0.0075(10) 0.0104(10) -0.0066(10)
C12 0.0515(13) 0.0561(13) 0.0480(12) -0.0117(11) 0.0078(10) -0.0114(10)
O2 0.0478(10) 0.0576(11) 0.133(2) -0.0061(8) 0.0135(12) -0.0193(12)
O3 0.0754(12) 0.0562(10) 0.0873(15) -0.0097(9) -0.0357(11) -0.0046(9)
C13 0.0454(12) 0.0571(13) 0.0562(13) -0.0040(10) -0.0018(11) -0.0058(11)
C14 0.0515(16) 0.111(3) 0.129(4) 0.0017(16) -0.0141(19) 0.022(3)

loop_
_atom_type_symbol
_atom_type_description
_atom_type_scat_dispersion_real
_atom_type_scat_dispersion_imag
_atom_type_scat_source
C C 0.0181 0.0091 'International Tables Vol C Tables 4.2.6.8 and 6.1.1.4'
H H 0.0000 0.0000 'International Tables Vol C Tables 4.2.6.8 and 6.1.1.4'
N N 0.0311 0.0180 'International Tables Vol C Tables 4.2.6.8 and 6.1.1.4'
O O 0.0492 0.0322 'International Tables Vol C Tables 4.2.6.8 and 6.1.1.4'

loop_
_geom_angle_atom_site_label_1
_geom_angle_atom_site_label_2
_geom_angle_atom_site_label_3
_geom_angle
C10 O1 H1B 109.6
C2 N1 C1 118.59(18)
C2 N1 H1 121.8
C1 N1 H1 119.4
C4 N2 C1 119.38(17)
C4 N2 H2 122.4
C1 N2 H2 118.0
N1 C1 N2 107.52(16)
N1 C1 C7 111.02(16)
N2 C1 C7 112.37(17)
N1 C1 H1A 108.6
N2 C1 H1A 108.6
C7 C1 H1A 108.6
N1 C2 C3 119.82(19)
N1 C2 C5 117.7(2)
C3 C2 C5 122.4(2)
C2 C3 C4 117.71(19)
C2 C3 H3 121.1
C4 C3 H3 121.1
N2 C4 C3 119.11(19)
N2 C4 C6 118.2(2)
C3 C4 C6 122.5(2)
C2 C5 H5A 109.5
C2 C5 H5B 109.5
H5A C5 H5B 109.5
C2 C5 H5C 109.5
H5A C5 H5C 109.5
H5B C5 H5C 109.5
C4 C6 H6A 109.5
C4 C6 H6B 109.5
H6A C6 H6B 109.5
C4 C6 H6C 109.5
H6A C6 H6C 109.5
H6B C6 H6C 109.5
C8 C7 C12 118.0(2)
C8 C7 C1 121.60(19)
C12 C7 C1 120.37(19)
C7 C8 C9 121.4(2)
C7 C8 H8 119.3
C9 C8 H8 119.3
C10 C9 C8 120.4(2)
C10 C9 H9 119.8
C8 C9 H9 119.8
O1 C10 C9 118.2(2)
O1 C10 C11 122.8(2)
C9 C10 C11 119.0(2)
C10 C11 C12 120.1(2)
C10 C11 H11 119.9
C12 C11 H11 119.9
C7 C12 C11 121.1(2)
C7 C12 H12 119.5
C11 C12 H12 119.5
O2 C13 O3 123.6(2)
O2 C13 C14 119.3(3)
O3 C13 C14 117.1(2)
C13 C14 H14A 109.5
C13 C14 H14B 109.5
H14A C14 H14B 109.5
C13 C14 H14C 109.5
H14A C14 H14C 109.5
H14B C14 H14C 109.5

loop_
_geom_bond_atom_site_label_1
_geom_bond_atom_site_label_2
_geom_bond_distance
O1 C10 1.356(3)
O1 H1B 0.8700
N1 C2 1.319(3)
N1 C1 1.454(3)
N1 H1 0.9099
N2 C4 1.324(3)
N2 C1 1.455(3)
N2 H2 0.9100
C1 C7 1.528(3)
C1 H1A 0.9800
C2 C3 1.385(3)
C2 C5 1.491(3)
C3 C4 1.386(3)
C3 H3 0.9300
C4 C6 1.498(3)
C5 H5A 0.9600
C5 H5B 0.9600
C5 H5C 0.9600
C6 H6A 0.9600
C6 H6B 0.9600
C6 H6C 0.9600
C7 C8 1.373(3)
C7 C12 1.387(3)
C8 C9 1.388(3)
C8 H8 0.9300
C9 C10 1.375(3)
C9 H9 0.9300
C10 C11 1.383(3)
C11 C12 1.389(3)
C11 H11 0.9300
C12 H12 0.9300
O2 C13 1.227(3)
O3 C13 1.257(3)
C13 C14 1.497(4)
C14 H14A 0.9600
C14 H14B 0.9600
C14 H14C 0.9600

loop_
_geom_hbond_atom_site_label_D
_geom_hbond_atom_site_label_H
_geom_hbond_atom_site_label_A
_geom_hbond_site_symmetry_A
_geom_hbond_distance_DH
_geom_hbond_distance_HA
_geom_hbond_distance_DA
_geom_hbond_angle_DHA
_geom_hbond_publ_flag
O1 H1B O3 4 0.87 1.76 2.609(3) 165 yes
N1 H1 O2 4_554 0.91 1.83 2.731(3) 172 yes
N2 H2 O3 2_664 0.91 1.87 2.771(2) 170 yes
C1 H1A O1 1_554 0.98 2.31 3.214(3) 154 yes

loop_
_geom_torsion_atom_site_label_1
_geom_torsion_atom_site_label_2
_geom_torsion_atom_site_label_3
_geom_torsion_atom_site_label_4
_geom_torsion
C2 N1 C1 N2 43.2(2)
C2 N1 C1 C7 -80.1(2)
C4 N2 C1 N1 -41.8(3)
C4 N2 C1 C7 80.6(2)
C1 N1 C2 C3 -16.4(3)
C1 N1 C2 C5 166.9(2)
N1 C2 C3 C4 -16.2(3)
C5 C2 C3 C4 160.4(2)
C1 N2 C4 C3 13.4(3)
C1 N2 C4 C6 -170.9(2)
C2 C3 C4 N2 17.7(3)
C2 C3 C4 C6 -157.9(2)
N1 C1 C7 C8 154.5(2)
N2 C1 C7 C8 34.0(3)
N1 C1 C7 C12 -28.8(3)
N2 C1 C7 C12 -149.3(2)
C12 C7 C8 C9 1.2(4)
C1 C7 C8 C9 177.9(2)
C7 C8 C9 C10 -0.4(4)
C8 C9 C10 O1 179.5(2)
C8 C9 C10 C11 -0.8(4)
O1 C10 C11 C12 -179.1(2)
C9 C10 C11 C12 1.3(4)
C8 C7 C12 C11 -0.7(4)
C1 C7 C12 C11 -177.5(2)
C10 C11 C12 C7 -0.5(4)

_cod_database_fobs_code 1549720
